data_4080322
loop_
_publ_author_name
'Mora, Elsa'
'Maria, Leonor'
'Biswas, Biplab'
'Camp, Cl\'ement'
'Santos, Isabel C.'
'P\'ecaut, Jacques'
'Cruz, Adelaide'
'Carretas, Jos\'e M.'
'Mar\,calo, Joaquim'
'Mazzanti, Marinella'

_publ_section_title
;
 Diamine Bis(phenolate) as Supporting Ligands in Organoactinide(IV)
 Chemistry. Synthesis, Structural Characterization, and Reactivity of
 Stable Dialkyl Derivatives
;
_journal_issue 5
_journal_name_full Organometallics
_journal_page_first 1409
_journal_paper_doi 10.1021/om3010806
_journal_volume 32
_journal_year 2013
_chemical_formula_moiety 'C68 H108 N4 O4 Th, C6 H14'
_chemical_formula_sum 'C74 H122 N4 O4 Th'
_chemical_formula_weight 1363.80
_chemical_name_systematic
;
 ?
;
_space_group_IT_number 15
_symmetry_cell_setting monoclinic
_symmetry_space_group_name_Hall '-C 2yc'
_symmetry_space_group_name_H-M 'C 1 2/c 1'
_atom_sites_solution_hydrogens geom
_atom_sites_solution_primary direct
_atom_sites_solution_secondary difmap
_audit_creation_method SHELXL-97
_cell_angle_alpha 90.00
_cell_angle_beta 98.9980(10)
_cell_angle_gamma 90.00
_cell_formula_units_Z 4
_cell_length_a 18.2062(4)
_cell_length_b 24.5461(4)
_cell_length_c 16.5539(3)
_cell_measurement_reflns_used 9993
_cell_measurement_temperature 150(2)
_cell_measurement_theta_max 25.88
_cell_measurement_theta_min 2.49
_cell_volume 7306.8(2)
_computing_cell_refinement 'Bruker SAINT, (Bruker, 2004)'
_computing_data_collection 'Bruker SMART, (Bruker, 2004)'
_computing_data_reduction 'Bruker SAINT, (Bruker, 2004)'
_computing_molecular_graphics ORTEP3(Farrugia,1997)
_computing_publication_material 'WinGX (Farrugia, 1999)'
_computing_structure_refinement 'SHELXL-97 (Sheldrick, 1997)'
_computing_structure_solution 'SIR97 (Altomare, 1999)'
_diffrn_ambient_temperature 150(2)
_diffrn_measured_fraction_theta_full 0.999
_diffrn_measured_fraction_theta_max 0.999
_diffrn_measurement_device_type 'Bruker APEX-II CCD'
_diffrn_measurement_method '\f and \w'
_diffrn_radiation_monochromator graphite
_diffrn_radiation_source 'fine-focus sealed tube'
_diffrn_radiation_type MoK\a
_diffrn_radiation_wavelength 0.71073
_diffrn_reflns_av_R_equivalents 0.0513
_diffrn_reflns_av_sigmaI/netI 0.0425
_diffrn_reflns_limit_h_max 22
_diffrn_reflns_limit_h_min -21
_diffrn_reflns_limit_k_max 29
_diffrn_reflns_limit_k_min -29
_diffrn_reflns_limit_l_max 20
_diffrn_reflns_limit_l_min -20
_diffrn_reflns_number 38726
_diffrn_reflns_theta_full 25.68
_diffrn_reflns_theta_max 25.68
_diffrn_reflns_theta_min 2.70
_exptl_absorpt_coefficient_mu 2.088
_exptl_absorpt_correction_T_max 0.8184
_exptl_absorpt_correction_T_min 0.7312
_exptl_absorpt_correction_type multi-scan
_exptl_absorpt_process_details '(SADABS; Sheldrick, 2004)'
_exptl_crystal_colour colourless
_exptl_crystal_density_diffrn 1.240
_exptl_crystal_density_method 'not measured'
_exptl_crystal_description prism
_exptl_crystal_F_000 2864
_exptl_crystal_size_max 0.16
_exptl_crystal_size_mid 0.12
_exptl_crystal_size_min 0.10
_refine_diff_density_max 0.674
_refine_diff_density_min -0.604
_refine_diff_density_rms 0.076
_refine_ls_extinction_method none
_refine_ls_goodness_of_fit_ref 1.052
_refine_ls_hydrogen_treatment constr
_refine_ls_matrix_type full
_refine_ls_number_parameters 390
_refine_ls_number_reflns 6933
_refine_ls_number_restraints 0
_refine_ls_restrained_S_all 1.052
_refine_ls_R_factor_all 0.0316
_refine_ls_R_factor_gt 0.0247
_refine_ls_shift/su_max 0.001
_refine_ls_shift/su_mean 0.000
_refine_ls_structure_factor_coef Fsqd
_refine_ls_weighting_details 'calc w=1/[\s^2^(Fo^2^)+(0.0254P)^2^+0.0000P] where P=(Fo^2^+2Fc^2^)/3'
_refine_ls_weighting_scheme calc
_refine_ls_wR_factor_gt 0.0524
_refine_ls_wR_factor_ref 0.0537
_reflns_number_gt 6218
_reflns_number_total 6933
_reflns_threshold_expression >2sigma(I)
_cod_data_source_file om3010806_si_002.cif
_cod_data_source_block Comp-6
_cod_original_sg_symbol_H-M C2/c
_cod_database_code 4080322

loop_
_symmetry_equiv_pos_as_xyz
'x, y, z'
'-x, y, -z+1/2'
'x+1/2, y+1/2, z'
'-x+1/2, y+1/2, -z+1/2'
'-x, -y, -z'
'x, -y, z-1/2'
'-x+1/2, -y+1/2, -z'
'x+1/2, -y+1/2, z-1/2'

loop_
_atom_site_label
_atom_site_type_symbol
_atom_site_fract_x
_atom_site_fract_y
_atom_site_fract_z
_atom_site_U_iso_or_equiv
_atom_site_adp_type
_atom_site_occupancy
_atom_site_symmetry_multiplicity
_atom_site_calc_flag
_atom_site_refinement_flags
Th1 Th 0.0000 0.122352(5) 0.2500 0.01484(5) Uani 1 2 d S
O1 O -0.11313(10) 0.09605(7) 0.27820(9) 0.0193(4) Uani 1 1 d .
O2 O 0.03735(10) 0.15096(7) 0.38203(9) 0.0202(4) Uani 1 1 d .
N1 N -0.04574(13) 0.02296(8) 0.17271(11) 0.0197(5) Uani 1 1 d .
N2 N -0.07589(13) 0.22017(8) 0.26716(11) 0.0206(5) Uani 1 1 d .
C1 C -0.17025(15) 0.06042(10) 0.26762(13) 0.0188(6) Uani 1 1 d .
C2 C -0.22189(15) 0.05398(10) 0.32292(13) 0.0208(6) Uani 1 1 d .
C3 C -0.27790(16) 0.01562(11) 0.30425(14) 0.0247(6) Uani 1 1 d .
H3 H -0.3121 0.0114 0.3416 0.030 Uiso 1 1 calc R
C4 C -0.28772(16) -0.01726(11) 0.23457(15) 0.0256(6) Uani 1 1 d .
C5 C -0.23576(16) -0.01006(10) 0.18177(14) 0.0232(6) Uani 1 1 d .
H5 H -0.2400 -0.0316 0.1336 0.028 Uiso 1 1 calc R
C6 C -0.17888(15) 0.02700(10) 0.19672(13) 0.0206(6) Uani 1 1 d .
C7 C -0.22108(16) 0.08906(11) 0.40070(14) 0.0242(6) Uani 1 1 d .
C8 C -0.27237(19) 0.06535(13) 0.45772(16) 0.0379(8) Uani 1 1 d .
H8A H -0.2680 0.0872 0.5078 0.057 Uiso 1 1 calc R
H8B H -0.2578 0.0277 0.4718 0.057 Uiso 1 1 calc R
H8C H -0.3240 0.0661 0.4299 0.057 Uiso 1 1 calc R
C9 C -0.25173(17) 0.14547(11) 0.37490(16) 0.0316(7) Uani 1 1 d .
H9A H -0.2513 0.1683 0.4235 0.047 Uiso 1 1 calc R
H9B H -0.3028 0.1420 0.3462 0.047 Uiso 1 1 calc R
H9C H -0.2207 0.1623 0.3384 0.047 Uiso 1 1 calc R
C10 C -0.14343(16) 0.09232(12) 0.45175(14) 0.0290(7) Uani 1 1 d .
H10A H -0.1084 0.1073 0.4182 0.043 Uiso 1 1 calc R
H10B H -0.1272 0.0558 0.4705 0.043 Uiso 1 1 calc R
H10C H -0.1450 0.1160 0.4992 0.043 Uiso 1 1 calc R
C11 C -0.35290(18) -0.05653(12) 0.21485(17) 0.0355(7) Uani 1 1 d .
C12 C -0.3892(2) -0.07008(13) 0.28996(19) 0.0444(9) Uani 1 1 d .
H12A H -0.4122 -0.0372 0.3084 0.067 Uiso 1 1 calc R
H12B H -0.3512 -0.0835 0.3340 0.067 Uiso 1 1 calc R
H12C H -0.4272 -0.0982 0.2756 0.067 Uiso 1 1 calc R
C13 C -0.4104(2) -0.03036(17) 0.1500(2) 0.0798(15) Uani 1 1 d .
H13A H -0.4295 0.0028 0.1721 0.120 Uiso 1 1 calc R
H13B H -0.4514 -0.0559 0.1338 0.120 Uiso 1 1 calc R
H13C H -0.3872 -0.0211 0.1021 0.120 Uiso 1 1 calc R
C14 C -0.3274(2) -0.11037(13) 0.1819(2) 0.0580(11) Uani 1 1 d .
H14A H -0.3705 -0.1342 0.1667 0.087 Uiso 1 1 calc R
H14B H -0.2917 -0.1281 0.2243 0.087 Uiso 1 1 calc R
H14C H -0.3037 -0.1033 0.1337 0.087 Uiso 1 1 calc R
C15 C -0.12479(15) 0.03123(10) 0.13710(14) 0.0221(6) Uani 1 1 d .
H15A H -0.1385 0.0039 0.0933 0.027 Uiso 1 1 calc R
H15B H -0.1300 0.0677 0.1113 0.027 Uiso 1 1 calc R
C16 C -0.03731(16) -0.02719(10) 0.22280(14) 0.0250(6) Uani 1 1 d .
H16A H -0.0414 -0.0595 0.1866 0.030 Uiso 1 1 calc R
H16B H -0.0774 -0.0291 0.2567 0.030 Uiso 1 1 calc R
C17 C -0.00212(16) 0.01682(11) 0.10510(14) 0.0253(6) Uani 1 1 d .
H17A H -0.0217 -0.0138 0.0704 0.038 Uiso 1 1 calc R
H17B H 0.0501 0.0099 0.1276 0.038 Uiso 1 1 calc R
H17C H -0.0058 0.0503 0.0725 0.038 Uiso 1 1 calc R
C18 C 0.04055(15) 0.19477(10) 0.43264(13) 0.0197(6) Uani 1 1 d .
C19 C 0.09848(16) 0.20331(10) 0.49937(14) 0.0228(6) Uani 1 1 d .
C20 C 0.09838(17) 0.25313(11) 0.54133(14) 0.0264(6) Uani 1 1 d .
H20 H 0.1382 0.2599 0.5846 0.032 Uiso 1 1 calc R
C21 C 0.04435(17) 0.29315(11) 0.52410(15) 0.0268(6) Uani 1 1 d .
C22 C -0.01405(17) 0.28146(10) 0.46217(14) 0.0252(6) Uani 1 1 d .
H22 H -0.0535 0.3070 0.4502 0.030 Uiso 1 1 calc R
C23 C -0.01675(16) 0.23371(10) 0.41713(14) 0.0217(6) Uani 1 1 d .
C24 C 0.15780(17) 0.16076(11) 0.52959(15) 0.0289(7) Uani 1 1 d .
C25 C 0.11871(18) 0.10886(11) 0.55365(16) 0.0333(7) Uani 1 1 d .
H25A H 0.0921 0.1171 0.5992 0.050 Uiso 1 1 calc R
H25B H 0.1559 0.0805 0.5703 0.050 Uiso 1 1 calc R
H25C H 0.0834 0.0960 0.5067 0.050 Uiso 1 1 calc R
C26 C 0.20725(17) 0.14836(12) 0.46501(16) 0.0323(7) Uani 1 1 d .
H26A H 0.1760 0.1401 0.4127 0.049 Uiso 1 1 calc R
H26B H 0.2390 0.1170 0.4826 0.049 Uiso 1 1 calc R
H26C H 0.2384 0.1801 0.4584 0.049 Uiso 1 1 calc R
C27 C 0.21143(19) 0.17926(14) 0.60632(18) 0.0463(9) Uani 1 1 d .
H27A H 0.2392 0.2114 0.5930 0.069 Uiso 1 1 calc R
H27B H 0.2463 0.1497 0.6247 0.069 Uiso 1 1 calc R
H27C H 0.1829 0.1884 0.6499 0.069 Uiso 1 1 calc R
C28 C 0.04886(19) 0.34870(12) 0.56879(17) 0.0373(8) Uani 1 1 d .
C29 C 0.1100(2) 0.34983(13) 0.64343(17) 0.0484(9) Uani 1 1 d .
H29A H 0.1119 0.3860 0.6686 0.073 Uiso 1 1 calc R
H29B H 0.1580 0.3417 0.6264 0.073 Uiso 1 1 calc R
H29C H 0.0993 0.3225 0.6831 0.073 Uiso 1 1 calc R
C30 C 0.0692(3) 0.39155(13) 0.5088(2) 0.0637(12) Uani 1 1 d .
H30A H 0.0301 0.3932 0.4610 0.095 Uiso 1 1 calc R
H30B H 0.1165 0.3816 0.4914 0.095 Uiso 1 1 calc R
H30C H 0.0742 0.4272 0.5357 0.095 Uiso 1 1 calc R
C31 C -0.0243(2) 0.36154(18) 0.5964(3) 0.0841(16) Uani 1 1 d .
H31A H -0.0361 0.3330 0.6338 0.126 Uiso 1 1 calc R
H31B H -0.0636 0.3631 0.5487 0.126 Uiso 1 1 calc R
H31C H -0.0208 0.3968 0.6246 0.126 Uiso 1 1 calc R
C32 C -0.08501(16) 0.22224(10) 0.35516(13) 0.0223(6) Uani 1 1 d .
H32A H -0.1058 0.1869 0.3694 0.027 Uiso 1 1 calc R
H32B H -0.1225 0.2505 0.3613 0.027 Uiso 1 1 calc R
C33 C -0.04176(17) 0.27067(10) 0.24110(16) 0.0301(7) Uani 1 1 d .
H33A H -0.0606 0.3021 0.2692 0.036 Uiso 1 1 calc R
H33B H -0.0576 0.2756 0.1816 0.036 Uiso 1 1 calc R
C34 C -0.15130(17) 0.21644(12) 0.21943(15) 0.0289(7) Uani 1 1 d .
H34A H -0.1817 0.2466 0.2344 0.043 Uiso 1 1 calc R
H34B H -0.1740 0.1817 0.2313 0.043 Uiso 1 1 calc R
H34C H -0.1482 0.2185 0.1609 0.043 Uiso 1 1 calc R
C37 C -0.0410(2) -0.19636(18) 0.2394(3) 0.0781(14) Uani 1 1 d .
H37A H -0.0598 -0.1636 0.2645 0.094 Uiso 1 1 calc R
H37B H -0.0599 -0.2285 0.2660 0.094 Uiso 1 1 calc R
C35 C -0.1574(4) -0.2028(2) 0.1329(4) 0.122(2) Uani 1 1 d .
H35A H -0.1735 -0.2332 0.1643 0.183 Uiso 1 1 calc R
H35B H -0.1720 -0.2098 0.0743 0.183 Uiso 1 1 calc R
H35C H -0.1809 -0.1691 0.1476 0.183 Uiso 1 1 calc R
C36 C -0.0749(3) -0.1972(2) 0.1520(3) 0.0945(17) Uani 1 1 d .
H36A H -0.0525 -0.2277 0.1252 0.113 Uiso 1 1 calc R
H36B H -0.0608 -0.1631 0.1265 0.113 Uiso 1 1 calc R

loop_
_atom_site_aniso_label
_atom_site_aniso_U_11
_atom_site_aniso_U_22
_atom_site_aniso_U_33
_atom_site_aniso_U_23
_atom_site_aniso_U_13
_atom_site_aniso_U_12
Th1 0.01525(8) 0.01482(8) 0.01401(6) 0.000 0.00097(5) 0.000
O1 0.0178(11) 0.0218(10) 0.0180(8) -0.0041(7) 0.0019(7) -0.0016(8)
O2 0.0209(11) 0.0195(10) 0.0190(8) -0.0023(6) 0.0001(7) 0.0027(8)
N1 0.0206(14) 0.0189(12) 0.0209(10) -0.0019(8) 0.0072(9) -0.0031(10)
N2 0.0219(14) 0.0192(12) 0.0198(10) -0.0007(8) 0.0006(9) 0.0043(10)
C1 0.0154(15) 0.0200(14) 0.0198(11) 0.0025(9) -0.0010(10) 0.0003(11)
C2 0.0164(16) 0.0267(15) 0.0190(12) 0.0019(10) 0.0018(11) 0.0033(12)
C3 0.0188(17) 0.0340(16) 0.0221(12) 0.0052(11) 0.0062(11) -0.0026(13)
C4 0.0195(17) 0.0292(16) 0.0273(13) 0.0059(11) 0.0009(12) -0.0046(13)
C5 0.0216(17) 0.0246(15) 0.0225(12) -0.0018(10) 0.0007(11) -0.0024(12)
C6 0.0209(17) 0.0210(14) 0.0195(12) 0.0015(9) 0.0020(11) -0.0017(12)
C7 0.0220(17) 0.0311(16) 0.0206(12) 0.0002(10) 0.0065(11) 0.0038(13)
C8 0.036(2) 0.054(2) 0.0273(14) -0.0015(13) 0.0145(14) -0.0005(16)
C9 0.0251(18) 0.0376(17) 0.0316(14) -0.0071(12) 0.0024(13) 0.0054(14)
C10 0.0279(18) 0.0408(18) 0.0183(12) -0.0025(11) 0.0036(12) 0.0059(14)
C11 0.030(2) 0.0397(18) 0.0357(15) 0.0062(12) 0.0024(14) -0.0174(15)
C12 0.038(2) 0.043(2) 0.0556(19) -0.0028(15) 0.0204(17) -0.0175(17)
C13 0.043(3) 0.091(3) 0.092(3) 0.043(2) -0.032(2) -0.041(2)
C14 0.079(3) 0.051(2) 0.052(2) -0.0154(15) 0.034(2) -0.038(2)
C15 0.0227(17) 0.0249(15) 0.0182(12) -0.0039(10) 0.0017(11) -0.0050(12)
C16 0.0293(19) 0.0164(14) 0.0304(14) 0.0000(10) 0.0083(12) -0.0013(12)
C17 0.0266(18) 0.0268(15) 0.0240(12) -0.0077(10) 0.0093(12) -0.0072(13)
C18 0.0201(16) 0.0202(14) 0.0191(11) -0.0021(9) 0.0039(11) -0.0001(12)
C19 0.0209(17) 0.0256(15) 0.0217(12) -0.0036(10) 0.0022(11) -0.0018(12)
C20 0.0237(17) 0.0333(16) 0.0212(12) -0.0067(10) -0.0002(12) -0.0051(13)
C21 0.0300(19) 0.0248(15) 0.0256(13) -0.0067(10) 0.0045(12) -0.0031(13)
C22 0.0257(18) 0.0255(15) 0.0244(13) -0.0034(10) 0.0039(12) 0.0040(13)
C23 0.0219(17) 0.0237(14) 0.0194(12) -0.0007(10) 0.0024(11) -0.0007(12)
C24 0.0264(18) 0.0325(17) 0.0246(13) -0.0030(11) -0.0061(12) 0.0038(13)
C25 0.039(2) 0.0363(17) 0.0242(13) 0.0029(11) 0.0027(13) 0.0097(14)
C26 0.0225(18) 0.0324(17) 0.0412(16) -0.0010(12) 0.0019(13) 0.0046(14)
C27 0.037(2) 0.051(2) 0.0432(17) -0.0093(14) -0.0180(15) 0.0109(17)
C28 0.038(2) 0.0332(18) 0.0387(16) -0.0184(13) 0.0003(14) 0.0003(15)
C29 0.064(3) 0.041(2) 0.0371(16) -0.0207(14) -0.0002(17) -0.0033(18)
C30 0.100(4) 0.0274(19) 0.056(2) -0.0063(14) -0.013(2) -0.004(2)
C31 0.047(3) 0.088(3) 0.119(4) -0.077(3) 0.018(3) 0.002(2)
C32 0.0230(17) 0.0225(14) 0.0208(12) -0.0012(10) 0.0012(11) 0.0072(12)
C33 0.046(2) 0.0164(14) 0.0294(13) 0.0004(10) 0.0113(14) 0.0066(13)
C34 0.0263(18) 0.0348(17) 0.0232(13) -0.0001(11) -0.0029(12) 0.0113(13)
C37 0.085(4) 0.079(3) 0.074(3) 0.021(2) 0.024(3) 0.002(2)
C35 0.099(6) 0.131(5) 0.133(5) 0.043(4) 0.013(4) 0.000(4)
C36 0.117(5) 0.079(4) 0.087(3) -0.018(3) 0.016(3) -0.006(3)

loop_
_atom_type_symbol
_atom_type_description
_atom_type_scat_dispersion_real
_atom_type_scat_dispersion_imag
_atom_type_scat_source
C C 0.0033 0.0016 'International Tables Vol C Tables 4.2.6.8 and 6.1.1.4'
H H 0.0000 0.0000 'International Tables Vol C Tables 4.2.6.8 and 6.1.1.4'
N N 0.0061 0.0033 'International Tables Vol C Tables 4.2.6.8 and 6.1.1.4'
O O 0.0106 0.0060 'International Tables Vol C Tables 4.2.6.8 and 6.1.1.4'
Th Th -7.2400 8.8979 'International Tables Vol C Tables 4.2.6.8 and 6.1.1.4'

loop_
_geom_angle_atom_site_label_1
_geom_angle_atom_site_label_2
_geom_angle_atom_site_label_3
_geom_angle
_geom_angle_site_symmetry_1
_geom_angle_site_symmetry_3
O1 Th1 O1 147.03(8) 2 .
O1 Th1 O2 98.01(6) 2 .
O1 Th1 O2 91.97(6) . .
O1 Th1 O2 91.97(6) 2 2
O1 Th1 O2 98.01(6) . 2
O2 Th1 O2 144.37(8) . 2
O1 Th1 N2 137.66(6) 2 .
O1 Th1 N2 75.30(6) . .
O2 Th1 N2 73.69(6) . .
O2 Th1 N2 75.96(6) 2 .
O1 Th1 N2 75.30(6) 2 2
O1 Th1 N2 137.66(6) . 2
O2 Th1 N2 75.96(6) . 2
O2 Th1 N2 73.69(6) 2 2
N2 Th1 N2 62.38(9) . 2
O1 Th1 N1 68.59(6) 2 2
O1 Th1 N1 82.76(6) . 2
O2 Th1 N1 79.05(6) . 2
O2 Th1 N1 136.00(6) 2 2
N2 Th1 N1 144.04(5) . 2
N2 Th1 N1 132.15(6) 2 2
O1 Th1 N1 82.76(6) 2 .
O1 Th1 N1 68.59(6) . .
O2 Th1 N1 136.00(6) . .
O2 Th1 N1 79.05(6) 2 .
N2 Th1 N1 132.15(6) . .
N2 Th1 N1 144.04(5) 2 .
N1 Th1 N1 60.17(8) 2 .
C1 O1 Th1 149.47(15) . .
C18 O2 Th1 143.80(14) . .
C17 N1 C16 108.6(2) . .
C17 N1 C15 108.44(18) . .
C16 N1 C15 110.3(2) . .
C17 N1 Th1 106.04(14) . .
C16 N1 Th1 117.94(14) . .
C15 N1 Th1 105.17(14) . .
C34 N2 C33 107.1(2) . .
C34 N2 C32 106.8(2) . .
C33 N2 C32 111.82(19) . .
C34 N2 Th1 108.92(14) . .
C33 N2 Th1 116.81(16) . .
C32 N2 Th1 105.05(13) . .
O1 C1 C2 124.3(2) . .
O1 C1 C6 117.7(2) . .
C2 C1 C6 118.0(2) . .
C3 C2 C1 118.0(2) . .
C3 C2 C7 118.3(2) . .
C1 C2 C7 123.6(2) . .
C2 C3 C4 124.8(2) . .
C2 C3 H3 117.6 . .
C4 C3 H3 117.6 . .
C3 C4 C5 115.6(2) . .
C3 C4 C11 122.5(2) . .
C5 C4 C11 121.8(2) . .
C6 C5 C4 122.5(2) . .
C6 C5 H5 118.7 . .
C4 C5 H5 118.7 . .
C5 C6 C1 121.0(2) . .
C5 C6 C15 118.8(2) . .
C1 C6 C15 120.2(2) . .
C9 C7 C10 111.8(2) . .
C9 C7 C8 106.5(2) . .
C10 C7 C8 106.1(2) . .
C9 C7 C2 108.43(19) . .
C10 C7 C2 112.1(2) . .
C8 C7 C2 111.8(2) . .
C7 C8 H8A 109.5 . .
C7 C8 H8B 109.5 . .
H8A C8 H8B 109.5 . .
C7 C8 H8C 109.5 . .
H8A C8 H8C 109.5 . .
H8B C8 H8C 109.5 . .
C7 C9 H9A 109.5 . .
C7 C9 H9B 109.5 . .
H9A C9 H9B 109.5 . .
C7 C9 H9C 109.5 . .
H9A C9 H9C 109.5 . .
H9B C9 H9C 109.5 . .
C7 C10 H10A 109.5 . .
C7 C10 H10B 109.5 . .
H10A C10 H10B 109.5 . .
C7 C10 H10C 109.5 . .
H10A C10 H10C 109.5 . .
H10B C10 H10C 109.5 . .
C13 C11 C4 108.1(2) . .
C13 C11 C14 109.1(3) . .
C4 C11 C14 110.7(3) . .
C13 C11 C12 109.2(3) . .
C4 C11 C12 112.5(2) . .
C14 C11 C12 107.1(2) . .
C11 C12 H12A 109.5 . .
C11 C12 H12B 109.5 . .
H12A C12 H12B 109.5 . .
C11 C12 H12C 109.5 . .
H12A C12 H12C 109.5 . .
H12B C12 H12C 109.5 . .
C11 C13 H13A 109.5 . .
C11 C13 H13B 109.5 . .
H13A C13 H13B 109.5 . .
C11 C13 H13C 109.5 . .
H13A C13 H13C 109.5 . .
H13B C13 H13C 109.5 . .
C11 C14 H14A 109.5 . .
C11 C14 H14B 109.5 . .
H14A C14 H14B 109.5 . .
C11 C14 H14C 109.5 . .
H14A C14 H14C 109.5 . .
H14B C14 H14C 109.5 . .
N1 C15 C6 115.14(19) . .
N1 C15 H15A 108.5 . .
C6 C15 H15A 108.5 . .
N1 C15 H15B 108.5 . .
C6 C15 H15B 108.5 . .
H15A C15 H15B 107.5 . .
N1 C16 C16 109.85(18) . 2
N1 C16 H16A 109.7 . .
C16 C16 H16A 109.7 2 .
N1 C16 H16B 109.7 . .
C16 C16 H16B 109.7 2 .
H16A C16 H16B 108.2 . .
N1 C17 H17A 109.5 . .
N1 C17 H17B 109.5 . .
H17A C17 H17B 109.5 . .
N1 C17 H17C 109.5 . .
H17A C17 H17C 109.5 . .
H17B C17 H17C 109.5 . .
O2 C18 C23 117.7(2) . .
O2 C18 C19 123.5(2) . .
C23 C18 C19 118.7(2) . .
C20 C19 C18 117.1(2) . .
C20 C19 C24 119.2(2) . .
C18 C19 C24 123.7(2) . .
C21 C20 C19 124.7(3) . .
C21 C20 H20 117.6 . .
C19 C20 H20 117.6 . .
C22 C21 C20 116.3(2) . .
C22 C21 C28 120.9(3) . .
C20 C21 C28 122.9(3) . .
C23 C22 C21 122.1(3) . .
C23 C22 H22 119.0 . .
C21 C22 H22 119.0 . .
C22 C23 C18 120.9(2) . .
C22 C23 C32 118.7(2) . .
C18 C23 C32 120.3(2) . .
C19 C24 C26 111.7(2) . .
C19 C24 C25 108.6(2) . .
C26 C24 C25 111.2(2) . .
C19 C24 C27 113.0(2) . .
C26 C24 C27 105.5(3) . .
C25 C24 C27 106.8(2) . .
C24 C25 H25A 109.5 . .
C24 C25 H25B 109.5 . .
H25A C25 H25B 109.5 . .
C24 C25 H25C 109.5 . .
H25A C25 H25C 109.5 . .
H25B C25 H25C 109.5 . .
C24 C26 H26A 109.5 . .
C24 C26 H26B 109.5 . .
H26A C26 H26B 109.5 . .
C24 C26 H26C 109.5 . .
H26A C26 H26C 109.5 . .
H26B C26 H26C 109.5 . .
C24 C27 H27A 109.5 . .
C24 C27 H27B 109.5 . .
H27A C27 H27B 109.5 . .
C24 C27 H27C 109.5 . .
H27A C27 H27C 109.5 . .
H27B C27 H27C 109.5 . .
C31 C28 C29 108.5(3) . .
C31 C28 C30 111.6(3) . .
C29 C28 C30 107.0(3) . .
C31 C28 C21 110.2(3) . .
C29 C28 C21 112.3(3) . .
C30 C28 C21 107.2(2) . .
C28 C29 H29A 109.5 . .
C28 C29 H29B 109.5 . .
H29A C29 H29B 109.5 . .
C28 C29 H29C 109.5 . .
H29A C29 H29C 109.5 . .
H29B C29 H29C 109.5 . .
C28 C30 H30A 109.5 . .
C28 C30 H30B 109.5 . .
H30A C30 H30B 109.5 . .
C28 C30 H30C 109.5 . .
H30A C30 H30C 109.5 . .
H30B C30 H30C 109.5 . .
C28 C31 H31A 109.5 . .
C28 C31 H31B 109.5 . .
H31A C31 H31B 109.5 . .
C28 C31 H31C 109.5 . .
H31A C31 H31C 109.5 . .
H31B C31 H31C 109.5 . .
N2 C32 C23 117.7(2) . .
N2 C32 H32A 107.9 . .
C23 C32 H32A 107.9 . .
N2 C32 H32B 107.9 . .
C23 C32 H32B 107.9 . .
H32A C32 H32B 107.2 . .
N2 C33 C33 113.62(17) . 2
N2 C33 H33A 108.8 . .
C33 C33 H33A 108.8 2 .
N2 C33 H33B 108.8 . .
C33 C33 H33B 108.8 2 .
H33A C33 H33B 107.7 . .
N2 C34 H34A 109.5 . .
N2 C34 H34B 109.5 . .
H34A C34 H34B 109.5 . .
N2 C34 H34C 109.5 . .
H34A C34 H34C 109.5 . .
H34B C34 H34C 109.5 . .
C37 C37 C36 118.9(5) 2 .
C37 C37 H37A 107.6 2 .
C36 C37 H37A 107.6 . .
C37 C37 H37B 107.6 2 .
C36 C37 H37B 107.6 . .
H37A C37 H37B 107.0 . .
C36 C35 H35A 109.5 . .
C36 C35 H35B 109.5 . .
H35A C35 H35B 109.5 . .
C36 C35 H35C 109.5 . .
H35A C35 H35C 109.5 . .
H35B C35 H35C 109.5 . .
C37 C36 C35 117.4(5) . .
C37 C36 H36A 107.9 . .
C35 C36 H36A 107.9 . .
C37 C36 H36B 107.9 . .
C35 C36 H36B 107.9 . .
H36A C36 H36B 107.2 . .

loop_
_geom_bond_atom_site_label_1
_geom_bond_atom_site_label_2
_geom_bond_distance
_geom_bond_site_symmetry_2
Th1 O1 2.2755(18) 2
Th1 O1 2.2755(18) .
Th1 O2 2.2950(15) .
Th1 O2 2.2950(15) 2
Th1 N2 2.807(2) .
Th1 N2 2.807(2) 2
Th1 N1 2.8194(19) 2
Th1 N1 2.8194(19) .
O1 C1 1.349(3) .
O2 C18 1.359(3) .
N1 C17 1.478(3) .
N1 C16 1.479(3) .
N1 C15 1.481(3) .
N2 C34 1.476(3) .
N2 C33 1.481(3) .
N2 C32 1.493(3) .
C1 C2 1.420(4) .
C1 C6 1.420(3) .
C2 C3 1.387(4) .
C2 C7 1.547(3) .
C3 C4 1.396(4) .
C3 H3 0.9500 .
C4 C5 1.396(4) .
C4 C11 1.524(4) .
C5 C6 1.371(4) .
C5 H5 0.9500 .
C6 C15 1.503(3) .
C7 C9 1.529(4) .
C7 C10 1.531(4) .
C7 C8 1.542(4) .
C8 H8A 0.9800 .
C8 H8B 0.9800 .
C8 H8C 0.9800 .
C9 H9A 0.9800 .
C9 H9B 0.9800 .
C9 H9C 0.9800 .
C10 H10A 0.9800 .
C10 H10B 0.9800 .
C10 H10C 0.9800 .
C11 C13 1.520(5) .
C11 C14 1.529(4) .
C11 C12 1.533(4) .
C12 H12A 0.9800 .
C12 H12B 0.9800 .
C12 H12C 0.9800 .
C13 H13A 0.9800 .
C13 H13B 0.9800 .
C13 H13C 0.9800 .
C14 H14A 0.9800 .
C14 H14B 0.9800 .
C14 H14C 0.9800 .
C15 H15A 0.9900 .
C15 H15B 0.9900 .
C16 C16 1.508(5) 2
C16 H16A 0.9900 .
C16 H16B 0.9900 .
C17 H17A 0.9800 .
C17 H17B 0.9800 .
C17 H17C 0.9800 .
C18 C23 1.409(4) .
C18 C19 1.419(4) .
C19 C20 1.406(3) .
C19 C24 1.529(4) .
C20 C21 1.388(4) .
C20 H20 0.9500 .
C21 C22 1.387(4) .
C21 C28 1.547(4) .
C22 C23 1.386(3) .
C22 H22 0.9500 .
C23 C32 1.509(4) .
C24 C26 1.532(4) .
C24 C25 1.541(4) .
C24 C27 1.544(4) .
C25 H25A 0.9800 .
C25 H25B 0.9800 .
C25 H25C 0.9800 .
C26 H26A 0.9800 .
C26 H26B 0.9800 .
C26 H26C 0.9800 .
C27 H27A 0.9800 .
C27 H27B 0.9800 .
C27 H27C 0.9800 .
C28 C31 1.508(5) .
C28 C29 1.528(4) .
C28 C30 1.531(5) .
C29 H29A 0.9800 .
C29 H29B 0.9800 .
C29 H29C 0.9800 .
C30 H30A 0.9800 .
C30 H30B 0.9800 .
C30 H30C 0.9800 .
C31 H31A 0.9800 .
C31 H31B 0.9800 .
C31 H31C 0.9800 .
C32 H32A 0.9900 .
C32 H32B 0.9900 .
C33 C33 1.503(6) 2
C33 H33A 0.9900 .
C33 H33B 0.9900 .
C34 H34A 0.9800 .
C34 H34B 0.9800 .
C34 H34C 0.9800 .
C37 C37 1.478(9) 2
C37 C36 1.482(6) .
C37 H37A 0.9900 .
C37 H37B 0.9900 .
C35 C36 1.492(7) .
C35 H35A 0.9800 .
C35 H35B 0.9800 .
C35 H35C 0.9800 .
C36 H36A 0.9900 .
C36 H36B 0.9900 .
